data_7204354
loop_
_publ_author_name
'Satou, Teizi'
'Shinmyozu, Teruo'

_publ_section_title
;
 Synthesis and structural analysis of
 2,11-diaza[3.3](3,5)pyridinophaneElectronic supplementary information
 (ESI) available: 3D coordinates for compounds 1 and 6 and for the
 three calculated conformers of compound 1 (1BB, 1CB and 1CC). See
 http://www.rsc.org/suppdata/p2/b2/b200402j/
;
_journal_issue 3
_journal_name_full 'Journal of the Chemical Society, Perkin Transactions 2'
_journal_page_first 393
_journal_paper_doi 10.1039/b200402j
_journal_year 2002
_chemical_formula_moiety 'C28 H28 N4 O4 S2 '
_chemical_formula_sum 'C28 H28 N4 O4 S2'
_chemical_formula_weight 548.67
_chemical_melting_point 278.6(8)
_space_group_IT_number 19
_symmetry_cell_setting orthorhombic
_symmetry_Int_Tables_number 19
_symmetry_space_group_name_Hall 'P 2ac 2ab'
_symmetry_space_group_name_H-M 'P 21 21 21'
_cell_angle_alpha 90
_cell_angle_beta 90
_cell_angle_gamma 90
_cell_formula_units_Z 4
_cell_length_a 20.487(1)
_cell_length_b 20.6726(8)
_cell_length_c 6.1558(3)
_cell_measurement_reflns_used 9175
_cell_measurement_temperature 296.2
_cell_measurement_theta_max 27.4
_cell_measurement_theta_min 3.1
_cell_volume 2607.1(2)
_computing_cell_refinement PROCESS
_computing_data_collection PROCESS
_computing_data_reduction 'teXsan Ver. 1.11'
_computing_publication_material 'teXsan Ver. 1.11'
_computing_structure_refinement 'teXsan Ver. 1.10'
_computing_structure_solution SIR92
_diffrn_measured_fraction_theta_full 0.9768
_diffrn_measured_fraction_theta_max 0.9768
_diffrn_measurement_device_type 'Rigaku RAXIS-RAPID Imaging Plate'
_diffrn_measurement_method \w
_diffrn_radiation_type 'Mo K\a'
_diffrn_radiation_wavelength 0.7107
_diffrn_reflns_av_R_equivalents 0.056
_diffrn_reflns_limit_h_max 26
_diffrn_reflns_limit_h_min 0
_diffrn_reflns_limit_k_max 26
_diffrn_reflns_limit_k_min 0
_diffrn_reflns_limit_l_max 7
_diffrn_reflns_limit_l_min 0
_diffrn_reflns_number 12704
_diffrn_reflns_theta_full 27.48
_diffrn_reflns_theta_max 27.48
_exptl_absorpt_coefficient_mu 0.247
_exptl_absorpt_correction_T_max 0.976
_exptl_absorpt_correction_T_min 0.811
_exptl_absorpt_correction_type multi-scan
_exptl_absorpt_process_details '(Higashi, 1995)'
_exptl_crystal_colour unknown
_exptl_crystal_density_diffrn 1.398
_exptl_crystal_density_method 'not measured'
_exptl_crystal_description unknown
_exptl_crystal_size_max 0.100
_exptl_crystal_size_mid 0.100
_exptl_crystal_size_min 0.100
_refine_diff_density_max 0.41
_refine_diff_density_min -0.36
_refine_ls_abs_structure_Flack 0.8(2)
_refine_ls_extinction_method none
_refine_ls_goodness_of_fit_ref 1.018
_refine_ls_hydrogen_treatment noref
_refine_ls_number_parameters 344
_refine_ls_number_reflns 3324
_refine_ls_R_factor_gt 0.0439
_refine_ls_shift/su_max 0.0193
_refine_ls_structure_factor_coef Fsqd
_refine_ls_weighting_details 'w = 1/[\s^2^(Fo^2^) + (0.05000(Max(Fo^2^,0) + 2Fc^2^)/3)^2^]'
_refine_ls_weighting_scheme calc
_refine_ls_wR_factor_ref 0.1413
_reflns_number_gt 1540
_reflns_number_total 3324
_reflns_threshold_expression F^2^>2.0\s(F^2^)
_cod_data_source_file b200402j.txt
_cod_data_source_block SATOU2
_cod_depositor_comments
;
The following automatic conversions were performed:

'_chemical_melting_point' value '277.8 - 279.5' was changed to
'278.6(8)' - the average value was taken and precision was estimated.

Automatic conversion script
Id: cif_fix_values 1569 2011-02-09 13:29:24Z adriana 
;
_cod_original_sg_symbol_H-M 'P 21 21 21   '
_cod_original_formula_sum 'C28 H28 N4 O4 S2 '
_cod_database_code 7204354

loop_
_symmetry_equiv_pos_as_xyz
x,y,z
1/2-x,-y,1/2+z
1/2+x,1/2-y,-z
-x,1/2+y,1/2-z

loop_
_atom_site_label
_atom_site_type_symbol
_atom_site_fract_x
_atom_site_fract_y
_atom_site_fract_z
_atom_site_U_iso_or_equiv
_atom_site_adp_type
_atom_site_occupancy
_atom_site_calc_flag
_atom_site_refinement_flags
_atom_site_disorder_assembly
_atom_site_disorder_group
S(1) S 0.0491(1) -0.09015(8) 0.8460(4) 0.0666(6) Uani 1.00 d . . .
S(2) S 0.17026(9) 0.28842(7) 1.1304(3) 0.0435(4) Uani 1.00 d . . .
O(1) O 0.0780(3) -0.0974(2) 0.6376(9) 0.100(2) Uani 1.00 d . . .
O(2) O -0.0214(3) -0.0836(2) 0.869(1) 0.104(2) Uani 1.00 d . . .
O(3) O 0.2356(2) 0.2749(2) 1.2008(7) 0.061(1) Uani 1.00 d . . .
O(4) O 0.1180(3) 0.2811(2) 1.2843(7) 0.065(2) Uani 1.00 d . . .
N(1) N 0.1875(3) 0.0709(3) 0.4326(9) 0.058(2) Uani 1.00 d . . .
N(2) N -0.0057(3) 0.1164(2) 0.5583(10) 0.063(2) Uani 1.00 d . . .
N(3) N 0.0801(3) -0.0271(2) 0.9631(9) 0.049(2) Uani 1.00 d . . .
N(4) N 0.1552(3) 0.2403(2) 0.9271(8) 0.042(1) Uani 1.00 d . . .
C(1) C 0.1740(4) 0.0256(3) 0.580(1) 0.050(2) Uani 1.00 d . . .
C(2) C 0.1737(3) 0.0354(3) 0.800(1) 0.040(2) Uani 1.00 d . . .
C(3) C 0.1897(3) 0.0966(3) 0.873(1) 0.042(2) Uani 1.00 d . . .
C(4) C 0.1998(3) 0.1466(3) 0.726(1) 0.041(2) Uani 1.00 d . . .
C(5) C 0.1980(4) 0.1308(3) 0.510(1) 0.048(2) Uani 1.00 d . . .
C(6) C 0.2091(4) 0.2163(3) 0.791(1) 0.052(2) Uani 1.00 d . . .
C(7) C 0.0909(3) 0.2497(3) 0.821(1) 0.050(2) Uani 1.00 d . . .
C(8) C 0.0530(3) 0.1869(3) 0.795(1) 0.041(2) Uani 1.00 d . . .
C(9) C 0.0230(3) 0.1730(3) 0.601(1) 0.049(2) Uani 1.00 d . . .
C(10) C -0.0016(4) 0.0713(3) 0.711(1) 0.058(2) Uani 1.00 d . . .
C(11) C 0.0272(3) 0.0795(3) 0.909(1) 0.045(2) Uani 1.00 d . . .
C(12) C 0.0539(3) 0.1400(3) 0.956(1) 0.041(2) Uani 1.00 d . . .
C(13) C 0.0386(4) 0.0234(3) 1.064(1) 0.055(2) Uani 1.00 d . . .
C(14) C 0.1516(3) -0.0182(3) 0.956(1) 0.044(2) Uani 1.00 d . . .
C(15) C 0.0747(4) -0.1588(3) 0.997(1) 0.048(2) Uani 1.00 d . . .
C(16) C 0.0477(4) -0.1677(3) 1.202(1) 0.053(2) Uani 1.00 d . . .
C(17) C 0.0655(4) -0.2216(3) 1.319(1) 0.054(2) Uani 1.00 d . . .
C(18) C 0.1081(3) -0.2669(3) 1.241(1) 0.049(2) Uani 1.00 d . . .
C(19) C 0.1350(4) -0.2565(3) 1.037(1) 0.053(2) Uani 1.00 d . . .
C(20) C 0.1198(3) -0.2025(3) 0.915(1) 0.054(2) Uani 1.00 d . . .
C(21) C 0.1245(4) -0.3266(3) 1.368(1) 0.069(3) Uani 1.00 d . . .
C(22) C 0.1674(3) 0.3691(3) 1.032(1) 0.040(2) Uani 1.00 d . . .
C(23) C 0.1381(4) 0.4170(3) 1.156(1) 0.052(2) Uani 1.00 d . . .
C(24) C 0.1392(4) 0.4804(3) 1.081(1) 0.059(2) Uani 1.00 d . . .
C(25) C 0.1684(4) 0.4963(3) 0.889(1) 0.053(2) Uani 1.00 d . . .
C(26) C 0.1967(4) 0.4481(3) 0.766(1) 0.055(2) Uani 1.00 d . . .
C(27) C 0.1962(4) 0.3848(3) 0.836(1) 0.054(2) Uani 1.00 d . . .
C(28) C 0.1707(4) 0.5651(3) 0.808(2) 0.080(3) Uani 1.00 d . . .
H(1) H 0.1645 -0.0192 0.5295 0.0629 Uiso 1.00 calc . . .
H(2) H 0.1939 0.1036 1.0261 0.0477 Uiso 1.00 calc . . .
H(3) H 0.2082 0.1641 0.4013 0.0573 Uiso 1.00 calc . . .
H(4) H 0.2503 0.2186 0.8772 0.0716 Uiso 1.00 calc . . .
H(5) H 0.2158 0.2424 0.6676 0.0716 Uiso 1.00 calc . . .
H(6) H 0.0662 0.2797 0.9032 0.0644 Uiso 1.00 calc . . .
H(7) H 0.0985 0.2679 0.6788 0.0644 Uiso 1.00 calc . . .
H(8) H 0.0210 0.2070 0.4914 0.0592 Uiso 1.00 calc . . .
H(9) H -0.0195 0.0286 0.6738 0.0792 Uiso 1.00 calc . . .
H(10) H 0.0719 0.1487 1.1006 0.0555 Uiso 1.00 calc . . .
H(11) H 0.0606 0.0375 1.1970 0.0725 Uiso 1.00 calc . . .
H(12) H -0.0017 0.0039 1.1088 0.0725 Uiso 1.00 calc . . .
H(13) H 0.1668 -0.0087 1.0994 0.0527 Uiso 1.00 calc . . .
H(14) H 0.1714 -0.0588 0.9124 0.0527 Uiso 1.00 calc . . .
H(15) H 0.0135 -0.1358 1.2555 0.0719 Uiso 1.00 calc . . .
H(16) H 0.0455 -0.2262 1.4616 0.0717 Uiso 1.00 calc . . .
H(17) H 0.1664 -0.2861 0.9797 0.0714 Uiso 1.00 calc . . .
H(18) H 0.1392 -0.1919 0.7742 0.0660 Uiso 1.00 calc . . .
H(19) H 0.1704 -0.3289 1.3954 0.0903 Uiso 1.00 calc . . .
H(20) H 0.1121 -0.3643 1.2875 0.0903 Uiso 1.00 calc . . .
H(21) H 0.1020 -0.3269 1.5033 0.0903 Uiso 1.00 calc . . .
H(22) H 0.1192 0.4061 1.2968 0.0680 Uiso 1.00 calc . . .
H(23) H 0.1176 0.5135 1.1588 0.0709 Uiso 1.00 calc . . .
H(24) H 0.2173 0.4563 0.6268 0.0671 Uiso 1.00 calc . . .
H(25) H 0.2142 0.3496 0.7482 0.0623 Uiso 1.00 calc . . .
H(26) H 0.1947 0.5671 0.6726 0.0998 Uiso 1.00 calc . . .
H(27) H 0.1294 0.5830 0.7880 0.0998 Uiso 1.00 calc . . .
H(28) H 0.1949 0.5918 0.9106 0.0998 Uiso 1.00 calc . . .

loop_
_atom_site_aniso_label
_atom_site_aniso_U_11
_atom_site_aniso_U_22
_atom_site_aniso_U_33
_atom_site_aniso_U_12
_atom_site_aniso_U_13
_atom_site_aniso_U_23
S(1) 0.096(2) 0.0391(9) 0.065(1) -0.014(1) -0.033(1) 0.0073(10)
S(2) 0.062(1) 0.0337(8) 0.0351(9) -0.0052(8) -0.0033(9) 0.0052(7)
O(1) 0.197(7) 0.056(3) 0.048(3) -0.026(4) -0.027(3) 0.004(3)
O(2) 0.083(2) 0.064(3) 0.166(6) -0.023(3) -0.079(4) 0.036(4)
O(3) 0.065(2) 0.052(3) 0.065(3) -0.004(2) -0.030(3) 0.008(3)
O(4) 0.096(4) 0.055(3) 0.043(3) -0.009(3) 0.032(2) 0.004(2)
N(1) 0.087(5) 0.054(3) 0.034(3) -0.005(3) 0.003(3) -0.001(2)
N(2) 0.063(5) 0.048(3) 0.078(4) -0.002(3) -0.039(4) 0.002(3)
N(3) 0.056(3) 0.033(2) 0.057(4) -0.007(2) -0.009(3) 0.008(2)
N(4) 0.048(3) 0.035(3) 0.043(3) -0.006(2) -0.002(2) -0.001(2)
C(1) 0.068(5) 0.040(3) 0.043(3) 0.006(4) 0.000(4) -0.007(2)
C(2) 0.038(4) 0.042(3) 0.041(3) 0.004(3) -0.003(4) 0.004(2)
C(3) 0.048(4) 0.045(3) 0.033(3) -0.003(3) -0.005(4) 0.001(2)
C(4) 0.045(4) 0.040(3) 0.040(3) 0.001(3) 0.004(3) 0.001(2)
C(5) 0.061(5) 0.046(3) 0.036(3) 0.009(3) 0.006(4) 0.010(3)
C(6) 0.067(5) 0.038(3) 0.053(5) -0.002(3) 0.023(4) 0.003(3)
C(7) 0.050(4) 0.041(3) 0.058(5) -0.005(3) -0.013(4) 0.002(4)
C(8) 0.043(4) 0.032(3) 0.048(3) 0.005(2) 0.005(3) -0.001(2)
C(9) 0.047(5) 0.046(3) 0.052(4) 0.003(3) -0.008(3) 0.005(3)
C(10) 0.054(5) 0.043(4) 0.078(5) -0.001(3) -0.032(4) -0.003(3)
C(11) 0.034(4) 0.040(3) 0.061(4) 0.003(3) 0.008(3) 0.001(3)
C(12) 0.043(4) 0.044(3) 0.036(3) -0.002(3) 0.001(3) -0.001(2)
C(13) 0.063(5) 0.043(3) 0.060(5) -0.004(3) 0.013(4) 0.006(3)
C(14) 0.057(3) 0.036(3) 0.040(4) 0.004(3) -0.007(4) 0.000(3)
C(15) 0.055(5) 0.037(3) 0.052(4) -0.013(3) -0.012(3) 0.001(2)
C(16) 0.061(5) 0.043(3) 0.056(4) 0.001(4) 0.001(4) -0.005(3)
C(17) 0.065(5) 0.045(3) 0.051(5) 0.000(3) 0.002(4) -0.002(3)
C(18) 0.043(5) 0.043(3) 0.060(4) -0.005(3) -0.014(3) 0.001(3)
C(19) 0.051(5) 0.040(4) 0.068(4) -0.001(3) 0.008(4) -0.004(3)
C(20) 0.061(5) 0.045(4) 0.056(5) -0.011(3) 0.012(4) 0.000(3)
C(21) 0.073(6) 0.051(4) 0.083(6) 0.005(4) -0.018(5) 0.022(4)
C(22) 0.043(4) 0.031(2) 0.045(3) -0.008(3) -0.007(3) 0.007(2)
C(23) 0.063(5) 0.045(3) 0.048(4) -0.006(3) 0.009(4) -0.002(3)
C(24) 0.064(5) 0.041(3) 0.071(5) 0.004(3) 0.005(4) -0.006(3)
C(25) 0.044(4) 0.041(3) 0.074(4) 0.000(3) -0.008(4) 0.013(3)
C(26) 0.065(5) 0.043(3) 0.055(5) -0.009(3) 0.011(4) 0.020(3)
C(27) 0.076(5) 0.039(3) 0.047(4) -0.002(3) 0.014(4) 0.005(3)
C(28) 0.075(6) 0.040(3) 0.126(8) -0.002(4) -0.001(7) 0.032(4)

loop_
_atom_type_symbol
_atom_type_description
_atom_type_scat_dispersion_real
_atom_type_scat_dispersion_imag
_atom_type_scat_source
C C 0.003 0.002
;International Tables for Crystallography
(1992, Vol. C, Tables 4.2.6.8 and 6.1.1.1)
;
H H 0.000 0.000
;International Tables for Crystallography
(1992, Vol. C, Table 6.1.1.2)
;
N N 0.006 0.003
;International Tables for Crystallography
(1992, Vol. C, Tables 4.2.6.8 and 6.1.1.1)
;
O O 0.011 0.006
;International Tables for Crystallography
(1992, Vol. C, Tables 4.2.6.8 and 6.1.1.1)
;
S S 0.125 0.123
;International Tables for Crystallography
(1992, Vol. C, Tables 4.2.6.8 and 6.1.1.1)
;

loop_
_geom_angle_atom_site_label_1
_geom_angle_atom_site_label_2
_geom_angle_atom_site_label_3
_geom_angle
_geom_angle_site_symmetry_1
_geom_angle_site_symmetry_2
_geom_angle_site_symmetry_3
_geom_angle_publ_flag
O(1) S(1) O(2) 120.6(4) . . . yes
O(1) S(1) N(3) 108.8(3) . . . yes
O(1) S(1) C(15) 105.4(4) . . . yes
O(2) S(1) N(3) 105.8(3) . . . yes
O(2) S(1) C(15) 108.5(3) . . . yes
N(3) S(1) C(15) 107.1(3) . . . yes
O(3) S(2) O(4) 118.4(3) . . . yes
O(3) S(2) N(4) 106.9(3) . . . yes
O(3) S(2) C(22) 108.5(3) . . . yes
O(4) S(2) N(4) 107.6(3) . . . yes
O(4) S(2) C(22) 107.4(3) . . . yes
N(4) S(2) C(22) 107.8(3) . . . yes
C(1) N(1) C(5) 116.1(5) . . . yes
C(9) N(2) C(10) 116.6(6) . . . yes
S(1) N(3) C(13) 121.8(5) . . . yes
S(1) N(3) C(14) 118.5(4) . . . yes
C(13) N(3) C(14) 119.6(5) . . . yes
S(2) N(4) C(6) 120.1(4) . . . yes
S(2) N(4) C(7) 115.2(4) . . . yes
C(6) N(4) C(7) 117.5(5) . . . yes
N(1) C(1) C(2) 124.8(6) . . . yes
C(1) C(2) C(3) 117.1(6) . . . yes
C(1) C(2) C(14) 120.8(6) . . . yes
C(3) C(2) C(14) 121.9(5) . . . yes
C(2) C(3) C(4) 120.2(6) . . . yes
C(3) C(4) C(5) 116.9(6) . . . yes
C(3) C(4) C(6) 123.6(6) . . . yes
C(5) C(4) C(6) 119.4(6) . . . yes
N(1) C(5) C(4) 124.6(6) . . . yes
N(4) C(6) C(4) 112.3(5) . . . yes
N(4) C(7) C(8) 112.9(5) . . . yes
C(7) C(8) C(9) 120.1(6) . . . yes
C(7) C(8) C(12) 120.9(6) . . . yes
C(9) C(8) C(12) 118.7(5) . . . yes
N(2) C(9) C(8) 123.6(6) . . . yes
N(2) C(10) C(11) 125.0(6) . . . yes
C(10) C(11) C(12) 117.5(6) . . . yes
C(10) C(11) C(13) 122.2(6) . . . yes
C(12) C(11) C(13) 119.8(6) . . . yes
C(8) C(12) C(11) 118.5(6) . . . yes
N(3) C(13) C(11) 111.3(5) . . . yes
N(3) C(14) C(2) 113.6(5) . . . yes
S(1) C(15) C(16) 117.6(6) . . . yes
S(1) C(15) C(20) 121.8(6) . . . yes
C(16) C(15) C(20) 120.5(7) . . . yes
C(15) C(16) C(17) 118.4(7) . . . yes
C(16) C(17) C(18) 122.8(7) . . . yes
C(17) C(18) C(19) 117.6(7) . . . yes
C(17) C(18) C(21) 121.8(7) . . . yes
C(19) C(18) C(21) 120.6(7) . . . yes
C(18) C(19) C(20) 121.8(7) . . . yes
C(15) C(20) C(19) 118.8(6) . . . yes
S(2) C(22) C(23) 119.4(5) . . . yes
S(2) C(22) C(27) 120.2(5) . . . yes
C(23) C(22) C(27) 120.4(5) . . . yes
C(22) C(23) C(24) 117.0(6) . . . yes
C(23) C(24) C(25) 122.6(7) . . . yes
C(24) C(25) C(26) 119.0(6) . . . yes
C(24) C(25) C(28) 121.7(7) . . . yes
C(26) C(25) C(28) 119.3(7) . . . yes
C(25) C(26) C(27) 121.0(6) . . . yes
C(22) C(27) C(26) 119.8(6) . . . yes

loop_
_geom_bond_atom_site_label_1
_geom_bond_atom_site_label_2
_geom_bond_distance
_geom_bond_site_symmetry_1
_geom_bond_site_symmetry_2
_geom_bond_publ_flag
S(1) O(1) 1.421(6) . . yes
S(1) O(2) 1.458(6) . . yes
S(1) N(3) 1.620(5) . . yes
S(1) C(15) 1.775(7) . . yes
S(2) O(3) 1.435(5) . . yes
S(2) O(4) 1.437(5) . . yes
S(2) N(4) 1.628(5) . . yes
S(2) C(22) 1.776(5) . . yes
N(1) C(1) 1.334(7) . . yes
N(1) C(5) 1.343(7) . . yes
N(2) C(9) 1.335(8) . . yes
N(2) C(10) 1.325(8) . . yes
N(3) C(13) 1.483(8) . . yes
N(3) C(14) 1.476(9) . . yes
N(4) C(6) 1.471(8) . . yes
N(4) C(7) 1.482(8) . . yes
C(1) C(2) 1.372(9) . . yes
C(2) C(3) 1.382(8) . . yes
C(2) C(14) 1.533(8) . . yes
C(3) C(4) 1.393(8) . . yes
C(4) C(5) 1.372(9) . . yes
C(4) C(6) 1.508(8) . . yes
C(7) C(8) 1.521(8) . . yes
C(8) C(9) 1.373(9) . . yes
C(8) C(12) 1.385(8) . . yes
C(10) C(11) 1.368(9) . . yes
C(11) C(12) 1.396(8) . . yes
C(11) C(13) 1.517(9) . . yes
C(15) C(16) 1.389(9) . . yes
C(15) C(20) 1.387(9) . . yes
C(16) C(17) 1.376(8) . . yes
C(17) C(18) 1.367(9) . . yes
C(18) C(19) 1.390(9) . . yes
C(18) C(21) 1.498(9) . . yes
C(19) C(20) 1.378(9) . . yes
C(22) C(23) 1.412(9) . . yes
C(22) C(27) 1.382(8) . . yes
C(23) C(24) 1.391(9) . . yes
C(24) C(25) 1.37(1) . . yes
C(25) C(26) 1.376(9) . . yes
C(25) C(28) 1.507(8) . . yes
C(26) C(27) 1.377(8) . . yes

loop_
_geom_contact_atom_site_label_1
_geom_contact_atom_site_label_2
_geom_contact_distance
_geom_contact_site_symmetry_1
_geom_contact_site_symmetry_2
_geom_contact_publ_flag
O(1) C(16) 3.113(9) . 1_554 ?
O(1) C(17) 3.242(8) . 1_554 ?

loop_
_geom_torsion_atom_site_label_1
_geom_torsion_atom_site_label_2
_geom_torsion_atom_site_label_3
_geom_torsion_atom_site_label_4
_geom_torsion
_geom_torsion_site_symmetry_1
_geom_torsion_site_symmetry_2
_geom_torsion_site_symmetry_3
_geom_torsion_site_symmetry_4
_geom_torsion_publ_flag
S(1) N(3) C(13) C(11) -96.1(6) . . . . yes
S(1) N(3) C(14) C(2) 106.5(5) . . . . yes
S(1) C(15) C(16) C(17) 178.2(5) . . . . yes
S(1) C(15) C(20) C(19) -176.7(5) . . . . yes
S(2) N(4) C(6) C(4) 141.1(5) . . . . yes
S(2) N(4) C(7) C(8) -129.9(5) . . . . yes
S(2) C(22) C(23) C(24) 174.5(6) . . . . yes
S(2) C(22) C(27) C(26) -176.6(6) . . . . yes
O(1) S(1) N(3) C(13) 130.4(5) . . . . yes
O(1) S(1) N(3) C(14) -45.8(6) . . . . yes
O(1) S(1) C(15) C(16) -173.3(5) . . . . yes
O(1) S(1) C(15) C(20) 6.5(7) . . . . yes
O(2) S(1) N(3) C(13) -0.5(6) . . . . yes
O(2) S(1) N(3) C(14) -176.7(5) . . . . yes
O(2) S(1) C(15) C(16) -42.9(6) . . . . yes
O(2) S(1) C(15) C(20) 136.9(6) . . . . yes
O(3) S(2) N(4) C(6) -26.8(5) . . . . yes
O(3) S(2) N(4) C(7) -176.3(4) . . . . yes
O(3) S(2) C(22) C(23) -107.9(6) . . . . yes
O(3) S(2) C(22) C(27) 72.3(6) . . . . yes
O(4) S(2) N(4) C(6) -154.9(4) . . . . yes
O(4) S(2) N(4) C(7) 55.6(5) . . . . yes
O(4) S(2) C(22) C(23) 21.2(6) . . . . yes
O(4) S(2) C(22) C(27) -158.6(6) . . . . yes
N(1) C(1) C(2) C(3) -1(1) . . . . yes
N(1) C(1) C(2) C(14) 174.5(7) . . . . yes
N(1) C(5) C(4) C(3) 0(1) . . . . yes
N(1) C(5) C(4) C(6) -177.4(7) . . . . yes
N(2) C(9) C(8) C(7) 173.3(7) . . . . yes
N(2) C(9) C(8) C(12) 0(1) . . . . yes
N(2) C(10) C(11) C(12) 0(1) . . . . yes
N(2) C(10) C(11) C(13) -171.3(7) . . . . yes
N(3) S(1) C(15) C(16) 70.8(6) . . . . yes
N(3) S(1) C(15) C(20) -109.3(6) . . . . yes
N(3) C(13) C(11) C(10) 59.0(9) . . . . yes
N(3) C(13) C(11) C(12) -112.7(7) . . . . yes
N(3) C(14) C(2) C(1) -76.0(8) . . . . yes
N(3) C(14) C(2) C(3) 99.4(7) . . . . yes
N(4) S(2) C(22) C(23) 136.8(6) . . . . yes
N(4) S(2) C(22) C(27) -43.0(6) . . . . yes
N(4) C(6) C(4) C(3) -54.9(9) . . . . yes
N(4) C(6) C(4) C(5) 121.8(7) . . . . yes
N(4) C(7) C(8) C(9) -134.3(7) . . . . yes
N(4) C(7) C(8) C(12) 38.7(8) . . . . yes
C(1) N(1) C(5) C(4) 4(1) . . . . yes
C(1) C(2) C(3) C(4) 5(1) . . . . yes
C(2) C(1) N(1) C(5) -3(1) . . . . yes
C(2) C(3) C(4) C(5) -4(1) . . . . yes
C(2) C(3) C(4) C(6) 172.1(6) . . . . yes
C(2) C(14) N(3) C(13) -69.8(7) . . . . yes
C(4) C(3) C(2) C(14) -170.2(6) . . . . yes
C(4) C(6) N(4) C(7) -70.1(7) . . . . yes
C(6) N(4) S(2) C(22) 89.6(5) . . . . yes
C(6) N(4) C(7) C(8) 79.8(7) . . . . yes
C(7) N(4) S(2) C(22) -59.9(5) . . . . yes
C(7) C(8) C(12) C(11) -169.8(6) . . . . yes
C(8) C(9) N(2) C(10) -3(1) . . . . yes
C(8) C(12) C(11) C(10) -3.6(10) . . . . yes
C(8) C(12) C(11) C(13) 168.5(6) . . . . yes
C(9) N(2) C(10) C(11) 2(1) . . . . yes
C(9) C(8) C(12) C(11) 3.3(10) . . . . yes
C(11) C(13) N(3) C(14) 80.0(7) . . . . yes
C(13) N(3) S(1) C(15) -116.1(5) . . . . yes
C(14) N(3) S(1) C(15) 67.7(6) . . . . yes
C(15) C(16) C(17) C(18) 0(1) . . . . yes
C(15) C(20) C(19) C(18) -2(1) . . . . yes
C(16) C(15) C(20) C(19) 3(1) . . . . yes
C(16) C(17) C(18) C(19) 1(1) . . . . yes
C(16) C(17) C(18) C(21) -177.3(7) . . . . yes
C(17) C(16) C(15) C(20) -1(1) . . . . yes
C(17) C(18) C(19) C(20) 0(1) . . . . yes
C(20) C(19) C(18) C(21) 178.9(6) . . . . yes
C(22) C(23) C(24) C(25) 4(1) . . . . yes
C(22) C(27) C(26) C(25) 0(1) . . . . yes
C(23) C(22) C(27) C(26) 3(1) . . . . yes
C(23) C(24) C(25) C(26) -1(1) . . . . yes
C(23) C(24) C(25) C(28) 178.3(7) . . . . yes
C(24) C(23) C(22) C(27) -5(1) . . . . yes
C(24) C(25) C(26) C(27) 0(1) . . . . yes
C(27) C(26) C(25) C(28) 179.4(7) . . . . yes
C(27) C(26) C(25) C(28) 179.4(7) . . . . yes

loop_
_cod_related_entry_id
_cod_related_entry_database
_cod_related_entry_code
1 ChemSpider 4401967
